data_4325508
loop_
_publ_author_name
'Traian D. Pasatoiu'
'Jean-Pascal Sutter'
'Augustin M. Madalan'
'Fatima Zohra Chiboub Fellah'
'Carine Duhayon'
'Marius Andruh'

_publ_contact_author_email 'jean-pascal.sutter@lcc-toulouse.fr '
_publ_contact_author_fax '(33) 5 61 55 30 03'
_publ_contact_author_name 'JP Sutter'
_publ_contact_author_phone '(33) 5 61 33 31 57'
_publ_section_title
;
 Preparation, Crystal Structures, and Magnetic Features for a Series of
 Dinuclear [NiIILnIII] Schiff-Base Complexes: Evidence for Slow Relaxation
 of the Magnetization for the DyIII Derivative
;
_journal_name_full 'Inorganic Chemistry'
_journal_page_first 5890
_journal_page_last 5898
_journal_paper_doi 10.1021/ic2004276
_journal_volume 50
_journal_year 2011
_chemical_absolute_configuration ad
_chemical_formula_moiety 'C23 H26 N7 Ni O13 Sm, C2 H3 N, H2 O'
_chemical_formula_sum 'C25 H31 N8 Ni O14 Sm'
_chemical_formula_weight 876.68
_space_group_IT_number 19
_symmetry_cell_setting orthorhombic
_symmetry_space_group_name_Hall 'P 2ac 2ab'
_symmetry_space_group_name_H-M 'P 21 21 21'
_atom_sites_solution_hydrogens geom
_atom_sites_solution_primary direct
_audit_creation_date 08-03-18
_audit_creation_method CRYSTALS_ver_12.84
_cell_angle_alpha 90
_cell_angle_beta 90
_cell_angle_gamma 90
_cell_formula_units_Z 4
_cell_length_a 12.5639(5)
_cell_length_b 14.7667(6)
_cell_length_c 19.3364(9)
_cell_measurement_reflns_used 9264
_cell_measurement_temperature 295
_cell_measurement_theta_max 32
_cell_measurement_theta_min 2
_cell_volume 3587.4(3)
_computing_cell_refinement 'Bruker SMART'
_computing_data_collection 'Bruker SMART'
_computing_data_reduction 'Bruker SAINT'
_computing_molecular_graphics 'CAMERON (Watkin et al., 1996)'
_computing_publication_material 'CRYSTALS (Betteridge et al., 2003)'
_computing_structure_refinement 'CRYSTALS (Betteridge et al., 2003)'
_computing_structure_solution 'SIR92 (Altomare et al., 1994)'
_diffrn_ambient_temperature 295
_diffrn_measured_fraction_theta_full 0.998
_diffrn_measured_fraction_theta_max 0.943
_diffrn_measurement_device_type 'Bruker Apex2'
_diffrn_measurement_method '\f & \w scans'
_diffrn_radiation_monochromator graphite
_diffrn_radiation_type 'Mo K\a'
_diffrn_radiation_wavelength 0.71073
_diffrn_reflns_av_R_equivalents 0.042
_diffrn_reflns_limit_h_max 20
_diffrn_reflns_limit_h_min -20
_diffrn_reflns_limit_k_max 23
_diffrn_reflns_limit_k_min 23
_diffrn_reflns_limit_l_max 31
_diffrn_reflns_limit_l_min -31
_diffrn_reflns_number 99802
_diffrn_reflns_theta_full 33.209
_diffrn_reflns_theta_max 34.957
_diffrn_reflns_theta_min 1.933
_diffrn_standards_number 0
_exptl_absorpt_coefficient_mu 2.217
_exptl_absorpt_correction_T_max 0.72
_exptl_absorpt_correction_T_min 0.62
_exptl_absorpt_correction_type multi-scan
_exptl_absorpt_process_details 'Blessing, acta cryst. (1995), a51, 33-38'
_exptl_crystal_colour purple
_exptl_crystal_density_diffrn 1.623
_exptl_crystal_description block
_exptl_crystal_F_000 1748
_exptl_crystal_size_max 0.20
_exptl_crystal_size_mid 0.15
_exptl_crystal_size_min 0.15
_refine_diff_density_max 2.88
_refine_diff_density_min -0.71
_refine_ls_abs_structure_details 'Flack (1983), 6400 Friedel-pairs'
_refine_ls_abs_structure_Flack 0.022(2)
_refine_ls_extinction_method none
_refine_ls_goodness_of_fit_ref 1.0203
_refine_ls_hydrogen_treatment constr
_refine_ls_matrix_type full
_refine_ls_number_parameters 440
_refine_ls_number_reflns 10376
_refine_ls_number_restraints 0
_refine_ls_R_factor_all 0.0502
_refine_ls_R_factor_gt 0.0355
_refine_ls_shift/su_max 0.000988
_refine_ls_structure_factor_coef F
_refine_ls_weighting_details
;
 Method, part 1, Chebychev polynomial, (Watkin, 1994, Prince, 1982) 
 [weight] = 1.0/[A~0~*T~0~(x)+A~1~*T~1~(x) ... +A~n-1~]*T~n-1~(x)] 
 where A~i~ are the Chebychev coefficients listed below and x= Fcalc/Fmax 
 Method = Robust Weighting (Prince, 1982) 
 W = [weight] * [1-(deltaF/6*sigmaF)^2^]^2^ 
 A~i~ are: 
 2.01 1.22 1.75 
;
_refine_ls_weighting_scheme calc
_refine_ls_wR_factor_all 0.0391
_refine_ls_wR_factor_gt 0.0357
_refine_ls_wR_factor_ref 0.0357
_reflns_limit_h_max 19
_reflns_limit_h_min -19
_reflns_limit_k_max 23
_reflns_limit_k_min 0
_reflns_limit_l_max 30
_reflns_limit_l_min 0
_reflns_number_gt 10376
_reflns_number_total 14487
_reflns_threshold_expression I>3.0\s(I)
_cod_data_source_file ic2004276_si_004.cif
_cod_data_source_block CRYSTALS_cif_cpd5
_cod_original_sg_symbol_Hall 'P 2ac 2ab '
_cod_original_sg_symbol_H-M 'P 21 21 21 '
_cod_original_formula_sum 'C25 H31 N8 Ni1 O14 Sm1'
_cod_database_code 4325508

loop_
_symmetry_equiv_pos_as_xyz
x,y,z
x+1/2,-y+1/2,-z
-x,y+1/2,-z+1/2
-x+1/2,-y,z+1/2

loop_
_atom_site_label
_atom_site_type_symbol
_atom_site_fract_x
_atom_site_fract_y
_atom_site_fract_z
_atom_site_U_iso_or_equiv
_atom_site_occupancy
_atom_site_adp_type
_atom_site_refinement_flags_posn
O30 O 0.2259(14) 0.3946(13) 0.5881(9) 0.1328 0.5000 Uani .
O31 O 0.1016(14) 0.4557(13) 0.5840(9) 0.1366 0.5000 Uani .
C24 C 0.8412(17) 0.6029(8) 0.5971(8) 0.1774 1.0000 Uani .
C25 C 0.7961(9) 0.5191(5) 0.6187(6) 0.1105 1.0000 Uani .
N28 n 0.7523(10) 0.4555(8) 0.6372(8) 0.1563 1.0000 Uani .
H241 H 0.8740 0.5933 0.5525 0.2291 1.0000 Uiso R
H242 H 0.8954 0.6195 0.6301 0.2290 1.0000 Uiso R
H243 H 0.7876 0.6499 0.5936 0.2292 1.0000 Uiso R
Ni2 Ni 0.45132(3) 0.40612(2) 0.83682(2) 0.0320 1.0000 Uani .
Sm1 Sm 0.187520(10) 0.485007(10) 0.856157(7) 0.0311 1.0000 Uani .
C1 C 0.4137(2) 0.5901(2) 0.89697(16) 0.0352 1.0000 Uani .
C2 C 0.3472(3) 0.6669(2) 0.9031(2) 0.0424 1.0000 Uani .
C3 C 0.3869(5) 0.7492(3) 0.9253(4) 0.0701 1.0000 Uani .
C4 C 0.4939(6) 0.7570(4) 0.9429(5) 0.0940 1.0000 Uani .
C5 C 0.5593(5) 0.6841(4) 0.9360(4) 0.0793 1.0000 Uani .
C6 C 0.5217(3) 0.6000(3) 0.9139(2) 0.0481 1.0000 Uani .
C7 C 0.6008(3) 0.5279(3) 0.9073(2) 0.0473 1.0000 Uani .
C8 C 0.6822(3) 0.3916(3) 0.8778(3) 0.0665 1.0000 Uani .
C9 C 0.6963(3) 0.3499(4) 0.8096(3) 0.0730 1.0000 Uani .
C10 C 0.6255(4) 0.2709(4) 0.7919(4) 0.0771 1.0000 Uani .
C11 C 0.4526(3) 0.2345(2) 0.7605(2) 0.0453 1.0000 Uani .
C12 C 0.3385(3) 0.2343(2) 0.7525(2) 0.0425 1.0000 Uani .
C13 C 0.2926(4) 0.1555(3) 0.7237(3) 0.0645 1.0000 Uani .
C14 C 0.1882(5) 0.1474(3) 0.7108(3) 0.0719 1.0000 Uani .
C15 C 0.1193(4) 0.2211(3) 0.7255(3) 0.0583 1.0000 Uani .
C16 C 0.1621(2) 0.2986(2) 0.75504(18) 0.0380 1.0000 Uani .
C17 C 0.2709(2) 0.30548(19) 0.77123(15) 0.0324 1.0000 Uani .
C18 C 0.1745(5) 0.7291(3) 0.8835(3) 0.0647 1.0000 Uani .
C19 C -0.0064(3) 0.3747(4) 0.7492(3) 0.0613 1.0000 Uani .
C20 C 0.4135(5) 0.2462(5) 1.0459(3) 0.0752 1.0000 Uani .
C21 C 0.4215(3) 0.2923(3) 0.97952(19) 0.0434 1.0000 Uani .
C22 C 0.4898(8) 0.5425(7) 0.6190(4) 0.1048 1.0000 Uani .
C23 C 0.4815(3) 0.5055(3) 0.6888(2) 0.0544 1.0000 Uani .
N1 n 0.5888(2) 0.4516(2) 0.87923(18) 0.0444 1.0000 Uani .
N2 n 0.5106(2) 0.2930(2) 0.79033(18) 0.0443 1.0000 Uani .
N3 n 0.4250(3) 0.3289(2) 0.92866(17) 0.0463 1.0000 Uani .
N4 n 0.4784(2) 0.4795(3) 0.74221(17) 0.0470 1.0000 Uani .
N21 n 0.1766(3) 0.3599(3) 0.97456(18) 0.0496 1.0000 Uani .
N24 n -0.0209(2) 0.5229(3) 0.92970(17) 0.0478 1.0000 Uani .
N27 n 0.1520(3) 0.6006(3) 0.7362(2) 0.0511 1.0000 Uani .
O1 O 0.2428(2) 0.65108(17) 0.88557(16) 0.0469 1.0000 Uani .
O2 O 0.37008(16) 0.51298(17) 0.87647(12) 0.0351 1.0000 Uani .
O3 O 0.30213(15) 0.38068(13) 0.80241(12) 0.0319 1.0000 Uani .
O4 O 0.10244(18) 0.37475(19) 0.77148(15) 0.0415 1.0000 Uani .
O21 O 0.2025(4) 0.4406(3) 0.98208(18) 0.0756 1.0000 Uani .
O22 O 0.1638(3) 0.3337(2) 0.91494(17) 0.0576 1.0000 Uani .
O23 O 0.1655(4) 0.3097(4) 1.0241(2) 0.0884 1.0000 Uani .
O24 O -0.0095(3) 0.4568(3) 0.8887(2) 0.0656 1.0000 Uani .
O25 O 0.0576(3) 0.5730(3) 0.9363(2) 0.0746 1.0000 Uani .
O26 O -0.1030(3) 0.5324(4) 0.9626(2) 0.0877 1.0000 Uani .
O27 O 0.2388(2) 0.5597(3) 0.74257(17) 0.0562 1.0000 Uani .
O28 O 0.0797(2) 0.5803(2) 0.78030(19) 0.0548 1.0000 Uani .
O29 O 0.1368(4) 0.6588(4) 0.6927(3) 0.0893 1.0000 Uani .
H31 H 0.3417 0.7990 0.9292 0.0862 1.0000 Uiso R
H41 H 0.5224 0.8140 0.9559 0.1040 1.0000 Uiso R
H51 H 0.6306 0.6896 0.9482 0.0902 1.0000 Uiso R
H71 H 0.6680 0.5408 0.9262 0.0574 1.0000 Uiso R
H81 H 0.7464 0.4257 0.8883 0.0807 1.0000 Uiso R
H82 H 0.6745 0.3426 0.9101 0.0812 1.0000 Uiso R
H91 H 0.7685 0.3293 0.8074 0.0908 1.0000 Uiso R
H92 H 0.6833 0.3973 0.7754 0.0913 1.0000 Uiso R
H101 H 0.6465 0.2484 0.7476 0.0962 1.0000 Uiso R
H102 H 0.6362 0.2258 0.8281 0.0963 1.0000 Uiso R
H111 H 0.4893 0.1853 0.7404 0.0548 1.0000 Uiso R
H131 H 0.3385 0.1071 0.7122 0.0774 1.0000 Uiso R
H141 H 0.1621 0.0940 0.6908 0.0844 1.0000 Uiso R
H151 H 0.0476 0.2178 0.7158 0.0704 1.0000 Uiso R
H181 H 0.1102 0.7111 0.8612 0.0992 1.0000 Uiso R
H182 H 0.2100 0.7752 0.8567 0.0990 1.0000 Uiso R
H183 H 0.1608 0.7493 0.9294 0.0989 1.0000 Uiso R
H191 H -0.0371 0.4318 0.7605 0.0938 1.0000 Uiso R
H192 H -0.0069 0.3641 0.7009 0.0938 1.0000 Uiso R
H193 H -0.0417 0.3267 0.7736 0.0940 1.0000 Uiso R
H201 H 0.4739 0.2071 1.0526 0.1140 1.0000 Uiso R
H202 H 0.4131 0.2912 1.0825 0.1143 1.0000 Uiso R
H203 H 0.3489 0.2117 1.0498 0.1145 1.0000 Uiso R
H221 H 0.4186 0.5525 0.6031 0.1613 1.0000 Uiso R
H222 H 0.5263 0.4974 0.5916 0.1609 1.0000 Uiso R
H223 H 0.5295 0.5973 0.6209 0.1611 1.0000 Uiso R

loop_
_atom_site_aniso_label
_atom_site_aniso_U_11
_atom_site_aniso_U_22
_atom_site_aniso_U_33
_atom_site_aniso_U_23
_atom_site_aniso_U_13
_atom_site_aniso_U_12
O30 0.133(2) 0.133(2) 0.133(2) -0.004(2) 0.001(2) -0.004(2)
O31 0.137(2) 0.137(2) 0.137(2) -0.004(2) 0.001(2) -0.004(2)
C24 0.29(2) 0.081(6) 0.162(11) 0.009(7) 0.065(13) -0.036(10)
C25 0.134(7) 0.053(3) 0.145(7) 0.007(4) -0.012(6) 0.003(5)
N28 0.153(9) 0.088(5) 0.228(13) 0.021(7) 0.007(8) -0.019(6)
Ni2 0.02533(13) 0.02789(13) 0.0428(2) 0.00223(12) -0.00252(11) -0.00112(11)
Sm1 0.02735(5) 0.02639(5) 0.03947(6) -0.00034(5) 0.00054(5) 0.00027(5)
C1 0.0405(13) 0.0254(10) 0.0398(14) -0.0037(9) -0.0058(10) -0.0038(9)
C2 0.0479(16) 0.0287(13) 0.0507(19) -0.0083(12) -0.0021(13) -0.0047(11)
C3 0.072(3) 0.0368(18) 0.102(4) -0.028(2) -0.002(3) -0.0069(18)
C4 0.085(4) 0.053(3) 0.144(6) -0.046(4) -0.018(4) -0.016(3)
C5 0.059(3) 0.063(3) 0.115(5) -0.032(3) -0.025(3) -0.016(2)
C6 0.0428(15) 0.0410(16) 0.061(2) -0.0108(14) -0.0109(14) -0.0113(13)
C7 0.0357(13) 0.048(2) 0.058(2) 0.0046(14) -0.0148(12) -0.0092(12)
C8 0.0346(15) 0.062(2) 0.103(3) 0.007(2) -0.020(2) 0.0066(17)
C9 0.0295(16) 0.087(4) 0.102(4) 0.009(3) 0.008(2) 0.0108(19)
C10 0.0343(17) 0.064(3) 0.133(5) -0.026(3) 0.003(2) 0.0169(18)
C11 0.0404(15) 0.0379(14) 0.0577(19) -0.0049(13) 0.0071(14) 0.0093(12)
C12 0.0422(15) 0.0337(13) 0.0517(18) -0.0104(12) 0.0037(12) -0.0003(10)
C13 0.064(3) 0.0411(18) 0.088(3) -0.0270(19) 0.002(2) -0.0027(16)
C14 0.063(2) 0.0459(19) 0.106(4) -0.036(2) -0.004(3) -0.012(2)
C15 0.0466(18) 0.052(2) 0.076(3) -0.0234(19) -0.0049(17) -0.0157(16)
C16 0.0332(12) 0.0357(13) 0.0451(16) -0.0074(11) -0.0024(10) -0.0074(9)
C17 0.0338(11) 0.0289(11) 0.0345(13) -0.0046(9) 0.0013(9) -0.0063(9)
C18 0.070(3) 0.0313(15) 0.093(3) -0.0099(17) -0.006(2) 0.0170(17)
C19 0.0302(14) 0.073(3) 0.081(3) -0.016(2) -0.0148(16) -0.0002(15)
C20 0.063(3) 0.100(4) 0.062(3) 0.035(3) 0.007(2) 0.013(3)
C21 0.0363(14) 0.0459(16) 0.0480(18) 0.0087(13) 0.0014(12) 0.0045(12)
C22 0.137(7) 0.121(7) 0.056(3) 0.034(4) -0.003(3) 0.004(5)
C23 0.0534(18) 0.052(2) 0.058(2) 0.0097(16) -0.0037(14) 0.0030(15)
N1 0.0290(11) 0.0411(13) 0.0631(17) 0.0076(12) -0.0106(10) 0.0013(9)
N2 0.0317(11) 0.0419(14) 0.0593(18) -0.0029(12) 0.0057(11) 0.0111(10)
N3 0.0448(14) 0.0436(15) 0.0505(17) 0.0049(12) 0.0018(12) 0.0012(11)
N4 0.0393(12) 0.0511(15) 0.0505(15) 0.0099(14) 0.0012(10) -0.0006(13)
N21 0.0391(14) 0.0588(18) 0.0509(17) 0.0134(13) 0.0082(12) 0.0085(13)
N24 0.0357(11) 0.0544(17) 0.0534(15) -0.0023(14) 0.0077(10) 0.0107(12)
N27 0.0545(17) 0.0440(16) 0.0547(19) 0.0118(14) -0.0086(13) 0.0050(13)
O1 0.0400(12) 0.0288(10) 0.0719(17) -0.0091(10) -0.0023(11) 0.0018(8)
O2 0.0314(8) 0.0251(7) 0.0488(10) -0.0026(8) -0.0050(7) -0.0031(8)
O3 0.0213(8) 0.0253(8) 0.0491(11) -0.0065(7) -0.0021(7) -0.0049(6)
O4 0.0275(9) 0.0454(12) 0.0517(14) -0.0095(10) -0.0055(8) -0.0023(8)
O21 0.106(3) 0.070(2) 0.0509(17) -0.0005(14) -0.0048(18) -0.023(2)
O22 0.073(2) 0.0468(15) 0.0531(16) 0.0083(12) 0.0106(13) -0.0055(13)
O23 0.105(4) 0.092(3) 0.068(2) 0.044(2) 0.017(2) 0.016(3)
O24 0.0582(18) 0.0586(17) 0.080(2) -0.0164(16) 0.0165(16) -0.0204(14)
O25 0.0527(17) 0.071(2) 0.100(3) -0.0269(19) 0.0201(18) -0.0083(16)
O26 0.0486(17) 0.125(4) 0.090(3) -0.018(3) 0.0260(17) 0.004(2)
O27 0.0469(14) 0.0663(19) 0.0553(16) 0.0155(14) 0.0065(11) 0.0068(12)
O28 0.0425(13) 0.0446(14) 0.0773(19) 0.0106(12) -0.0027(12) 0.0102(11)
O29 0.087(3) 0.089(3) 0.092(3) 0.052(3) -0.005(2) 0.011(2)

loop_
_atom_type_symbol
_atom_type_scat_dispersion_real
_atom_type_scat_dispersion_imag
_atom_type_scat_Cromer_Mann_a1
_atom_type_scat_Cromer_Mann_b1
_atom_type_scat_Cromer_Mann_a2
_atom_type_scat_Cromer_Mann_b2
_atom_type_scat_Cromer_Mann_a3
_atom_type_scat_Cromer_Mann_b3
_atom_type_scat_Cromer_Mann_a4
_atom_type_scat_Cromer_Mann_b4
_atom_type_scat_Cromer_Mann_c
_atom_type_scat_source
C 0.0033 0.0016 2.3100 20.8439 1.0200 10.2075 1.5886 0.5687 0.8650 51.6512 0.2156 'International Tables Vol C 4.2.6.8 and 6.1.1.4'
H 0.0000 0.0000 0.4930 10.5109 0.3229 26.1257 0.1402 3.1424 0.0408 57.7998 0.0030 'International Tables Vol C 4.2.6.8 and 6.1.1.4'
n 0.0061 0.0033 12.2126 0.0057 3.1322 9.8933 2.0125 28.9975 1.1663 0.5826 -11.5290 'International Tables Vol C 4.2.6.8 and 6.1.1.4'
O 0.0106 0.0060 3.0485 13.2771 2.2868 5.7011 1.5463 0.3239 0.8670 32.9089 0.2508 'International Tables Vol C 4.2.6.8 and 6.1.1.4'
Ni 0.3393 1.1124 12.8376 3.8785 7.2920 0.2565 4.4438 12.1763 2.3800 66.3421 1.0341 'International Tables Vol C 4.2.6.8 and 6.1.1.4'
Sm -0.1638 3.4418 24.0042 2.4727 19.4258 0.1965 13.4396 14.3996 2.8960 128.0070 2.2096 'International Tables Vol C 4.2.6.8 and 6.1.1.4'
W -0.8490 6.8722 29.0818 1.7203 15.4300 9.2259 14.4327 0.3217 5.1198 57.0560 9.8875 'International Tables Vol C 4.2.6.8 and 6.1.1.4'

loop_
_geom_angle_atom_site_label_1
_geom_angle_atom_site_label_2
_geom_angle_atom_site_label_3
_geom_angle
_geom_angle_publ_flag
C25 C24 H241 107.7 no
C25 C24 H242 107.9 no
H241 C24 H242 109.0 no
C25 C24 H243 111.5 no
H241 C24 H243 109.9 no
H242 C24 H243 110.8 no
C24 C25 N28 174.3(14) yes
N1 Ni2 N2 97.96(13) yes
N1 Ni2 N3 88.43(13) yes
N2 Ni2 N3 89.16(14) yes
N1 Ni2 N4 92.43(13) yes
N2 Ni2 N4 88.87(14) yes
N3 Ni2 N4 177.94(14) yes
N1 Ni2 O2 91.04(11) yes
N2 Ni2 O2 171.00(11) yes
N3 Ni2 O2 91.34(12) yes
N4 Ni2 O2 90.51(12) yes
N1 Ni2 O3 169.66(11) yes
N2 Ni2 O3 92.38(11) yes
N3 Ni2 O3 91.77(11) yes
N4 Ni2 O3 87.72(10) yes
O2 Ni2 O3 78.62(8) yes
O1 Sm1 O2 62.72(8) yes
O1 Sm1 O3 123.28(7) yes
O2 Sm1 O3 66.02(7) yes
O1 Sm1 O4 148.51(10) yes
O2 Sm1 O4 128.79(8) yes
O3 Sm1 O4 63.49(7) yes
O1 Sm1 O21 90.82(11) yes
O2 Sm1 O21 79.23(13) yes
O3 Sm1 O21 102.12(13) yes
O4 Sm1 O21 118.99(11) yes
O1 Sm1 O22 139.86(11) yes
O2 Sm1 O22 101.20(11) yes
O3 Sm1 O22 72.01(9) yes
O4 Sm1 O22 70.96(11) yes
O21 Sm1 O22 49.13(12) yes
O1 Sm1 O24 110.65(10) yes
O2 Sm1 O24 156.36(11) yes
O3 Sm1 O24 126.00(9) yes
O4 Sm1 O24 69.60(10) yes
O21 Sm1 O24 78.19(15) yes
O1 Sm1 O25 64.38(11) yes
O2 Sm1 O25 115.02(11) yes
O3 Sm1 O25 167.40(12) yes
O4 Sm1 O25 116.09(10) yes
O21 Sm1 O25 66.56(17) yes
O1 Sm1 O27 73.32(11) yes
O2 Sm1 O27 79.72(9) yes
O3 Sm1 O27 75.35(10) yes
O4 Sm1 O27 80.11(11) yes
O21 Sm1 O27 157.83(13) yes
O1 Sm1 O28 74.77(10) yes
O2 Sm1 O28 122.50(10) yes
O3 Sm1 O28 116.86(10) yes
O4 Sm1 O28 75.48(10) yes
O21 Sm1 O28 140.26(15) yes
O22 Sm1 O24 68.61(13) yes
O22 Sm1 O25 95.74(13) yes
O24 Sm1 O25 48.31(11) yes
O22 Sm1 O27 143.45(12) yes
O24 Sm1 O27 121.52(12) yes
O25 Sm1 O27 117.24(14) yes
O22 Sm1 O28 135.63(12) yes
O24 Sm1 O28 73.04(13) yes
O25 Sm1 O28 73.85(14) yes
O27 Sm1 O28 51.07(10) yes
C2 C1 C6 117.9(3) yes
C2 C1 O2 118.1(3) yes
C6 C1 O2 124.0(3) yes
C1 C2 C3 121.2(4) yes
C1 C2 O1 114.0(3) yes
C3 C2 O1 124.8(4) yes
C2 C3 C4 119.8(5) yes
C2 C3 H31 119.9 no
C4 C3 H31 120.3 no
C3 C4 C5 119.7(4) yes
C3 C4 H41 120.1 no
C5 C4 H41 120.1 no
C4 C5 C6 121.9(5) yes
C4 C5 H51 119.2 no
C6 C5 H51 118.8 no
C1 C6 C5 119.5(4) yes
C1 C6 C7 124.1(3) yes
C5 C6 C7 116.4(4) yes
C6 C7 N1 127.4(3) yes
C6 C7 H71 115.4 no
N1 C7 H71 117.1 no
C9 C8 N1 111.5(4) yes
C9 C8 H81 107.7 no
N1 C8 H81 110.3 no
C9 C8 H82 106.3 no
N1 C8 H82 111.2 no
H81 C8 H82 109.8 no
C8 C9 C10 117.2(5) yes
C8 C9 H91 106.9 no
C10 C9 H91 107.6 no
C8 C9 H92 106.8 no
C10 C9 H92 107.6 no
H91 C9 H92 110.8 no
C9 C10 N2 114.2(4) yes
C9 C10 H101 108.1 no
N2 C10 H101 109.0 no
C9 C10 H102 106.6 no
N2 C10 H102 107.4 no
H101 C10 H102 111.5 no
C12 C11 N2 128.5(3) yes
C12 C11 H111 116.0 no
N2 C11 H111 115.4 no
C11 C12 C13 116.7(3) yes
C11 C12 C17 125.0(3) yes
C13 C12 C17 118.3(3) yes
C12 C13 C14 123.1(4) yes
C12 C13 H131 117.8 no
C14 C13 H131 119.1 no
C13 C14 C15 119.4(3) yes
C13 C14 H141 119.6 no
C15 C14 H141 121.0 no
C14 C15 C16 118.6(4) yes
C14 C15 H151 121.0 no
C16 C15 H151 120.4 no
C15 C16 C17 121.9(3) yes
C15 C16 O4 123.6(3) yes
C17 C16 O4 114.5(3) yes
C16 C17 C12 118.5(3) yes
C16 C17 O3 116.8(3) yes
C12 C17 O3 124.7(3) yes
O1 C18 H181 107.1 no
O1 C18 H182 107.8 no
H181 C18 H182 110.3 no
O1 C18 H183 109.4 no
H181 C18 H183 110.8 no
H182 C18 H183 111.4 no
O4 C19 H191 108.4 no
O4 C19 H192 107.7 no
H191 C19 H192 111.7 no
O4 C19 H193 107.1 no
H191 C19 H193 110.6 no
H192 C19 H193 111.1 no
C21 C20 H201 110.1 no
C21 C20 H202 108.9 no
H201 C20 H202 108.4 no
C21 C20 H203 112.1 no
H201 C20 H203 109.6 no
H202 C20 H203 107.5 no
C20 C21 N3 178.1(4) yes
C23 C22 H221 106.8 no
C23 C22 H222 106.4 no
H221 C22 H222 112.0 no
C23 C22 H223 108.5 no
H221 C22 H223 111.8 no
H222 C22 H223 111.0 no
C22 C23 N4 177.4(6) yes
C8 N1 C7 116.9(3) yes
C8 N1 Ni2 118.2(3) yes
C7 N1 Ni2 124.9(2) yes
C10 N2 C11 114.9(3) yes
C10 N2 Ni2 121.8(3) yes
C11 N2 Ni2 123.2(2) yes
Ni2 N3 C21 172.3(3) yes
Ni2 N4 C23 167.6(4) yes
O21 N21 O22 116.5(3) yes
O21 N21 O23 121.4(5) yes
O22 N21 O23 122.1(5) yes
O24 N24 O25 115.8(3) yes
O24 N24 O26 120.7(4) yes
O25 N24 O26 123.4(4) yes
O27 N27 O28 116.1(3) yes
O27 N27 O29 123.0(4) yes
O28 N27 O29 120.9(4) yes
Sm1 O1 C18 126.0(3) yes
Sm1 O1 C2 117.82(19) yes
C18 O1 C2 116.1(3) yes
C1 O2 Sm1 127.0(2) yes
C1 O2 Ni2 125.01(19) yes
Sm1 O2 Ni2 106.82(9) yes
C17 O3 Sm1 124.76(18) yes
C17 O3 Ni2 125.44(19) yes
Sm1 O3 Ni2 107.48(8) yes
C19 O4 Sm1 126.5(3) yes
C19 O4 C16 116.4(3) yes
Sm1 O4 C16 116.02(17) yes
Sm1 O21 N21 96.7(2) yes
Sm1 O22 N21 97.4(2) yes
Sm1 O24 N24 97.9(2) yes
Sm1 O25 N24 98.0(3) yes
Sm1 O27 N27 94.2(2) yes
Sm1 O28 N27 98.1(2) yes

loop_
_geom_bond_atom_site_label_1
_geom_bond_atom_site_label_2
_geom_bond_distance
_geom_bond_publ_flag
C24 C25 1.424(14) yes
C24 H241 0.966 no
C24 H242 0.964 no
C24 H243 0.969 no
C25 N28 1.145(13) yes
Ni2 N1 2.027(3) yes
Ni2 N2 2.039(3) yes
Ni2 N3 2.136(3) yes
Ni2 N4 2.153(3) yes
Ni2 O2 2.030(2) yes
Ni2 O3 2.0241(19) yes
Sm1 O1 2.611(3) yes
Sm1 O2 2.3634(19) yes
Sm1 O3 2.351(2) yes
Sm1 O4 2.544(2) yes
Sm1 O21 2.529(4) yes
Sm1 O22 2.525(3) yes
Sm1 O24 2.587(3) yes
Sm1 O25 2.600(4) yes
Sm1 O27 2.541(3) yes
Sm1 O28 2.443(3) yes
C1 C2 1.413(5) yes
C1 C6 1.404(5) yes
C1 O2 1.324(4) yes
C2 C3 1.383(5) yes
C2 O1 1.375(4) yes
C3 C4 1.391(9) yes
C3 H31 0.932 no
C4 C5 1.361(9) yes
C4 H41 0.949 no
C5 C6 1.395(5) yes
C5 H51 0.929 no
C6 C7 1.462(6) yes
C7 N1 1.260(5) yes
C7 H71 0.939 no
C8 C9 1.466(9) yes
C8 N1 1.470(5) yes
C8 H81 0.972 no
C8 H82 0.960 no
C9 C10 1.506(8) yes
C9 H91 0.957 no
C9 H92 0.978 no
C10 N2 1.480(5) yes
C10 H101 0.956 no
C10 H102 0.975 no
C11 C12 1.442(5) yes
C11 N2 1.268(5) yes
C11 H111 0.945 no
C12 C13 1.413(5) yes
C12 C17 1.399(4) yes
C13 C14 1.340(8) yes
C13 H131 0.945 no
C14 C15 1.419(7) yes
C14 H141 0.937 no
C15 C16 1.387(5) yes
C15 H151 0.921 no
C16 C17 1.406(4) yes
C16 O4 1.389(4) yes
C17 O3 1.323(3) yes
C18 O1 1.437(5) yes
C18 H181 0.954 no
C18 H182 0.965 no
C18 H183 0.952 no
C19 O4 1.433(4) yes
C19 H191 0.954 no
C19 H192 0.945 no
C19 H193 0.960 no
C20 C21 1.456(6) yes
C20 H201 0.963 no
C20 H202 0.970 no
C20 H203 0.961 no
C21 N3 1.123(5) yes
C22 C23 1.460(7) yes
C22 H221 0.958 no
C22 H222 0.966 no
C22 H223 0.951 no
C23 N4 1.103(5) yes
N21 O21 1.243(5) yes
N21 O22 1.227(5) yes
N21 O23 1.219(5) yes
N24 O24 1.266(5) yes
N24 O25 1.240(5) yes
N24 O26 1.219(4) yes
N27 O27 1.253(5) yes
N27 O28 1.281(5) yes
N27 O29 1.217(5) yes
